data_7014214
loop_
_publ_author_name
'Pascu, Mirela'
'Tuna, Floriana'
'Kolodziejczyk, Edyta'
'Pascu, Gabriel I.'
'Clarkson, Guy'
'Hannon, Michael J.'

_publ_section_title
;
 Binding sites on the outside of metallo-supramolecular architectures;
 engineering coordination polymers from discrete architectures.
;
_journal_issue 10
_journal_name_full 'Dalton transactions (Cambridge, England : 2003)'
_journal_page_first 1546
_journal_page_last 1555
_journal_paper_doi 10.1039/b403749a
_journal_year 2004
_chemical_formula_sum 'C18 H16 Ag B F4 N6'
_chemical_formula_weight 511.05
_chemical_name_systematic
;
?
;
_space_group_IT_number 147
_symmetry_cell_setting trigonal
_symmetry_space_group_name_Hall '-P 3'
_symmetry_space_group_name_H-M 'P -3'
_atom_sites_solution_hydrogens geom
_atom_sites_solution_primary direct
_atom_sites_solution_secondary difmap
_audit_creation_method SHELXL-97
_cell_angle_alpha 90.00
_cell_angle_beta 90.00
_cell_angle_gamma 120.00
_cell_formula_units_Z 3
_cell_length_a 10.3804(11)
_cell_length_b 10.3804(11)
_cell_length_c 16.099(3)
_cell_measurement_reflns_used 2025
_cell_measurement_temperature 180(2)
_cell_measurement_theta_max 15
_cell_measurement_theta_min 3
_cell_volume 1502.3(4)
_computing_cell_refinement 'SAINT (Siemens, 1995)'
_computing_data_collection 'SMART (Siemens, 1994)'
_computing_data_reduction 'SAINT (Siemens, 1995)'
_computing_molecular_graphics 'SHELXTL (Sheldrick, 1997)'
_computing_publication_material 'SHELXTL (Sheldrick, 1997)'
_computing_structure_refinement 'SHELXL-97 (Sheldrick, 1997)'
_computing_structure_solution 'SHELXS-97 (Sheldrick, 1990)'
_diffrn_ambient_temperature 180(2)
_diffrn_detector_area_resol_mean 8.192
_diffrn_measured_fraction_theta_full 0.995
_diffrn_measured_fraction_theta_max 0.995
_diffrn_measurement_device_type 'Siemens SMART diffractometer'
_diffrn_measurement_method '\w scans'
_diffrn_radiation_monochromator graphite
_diffrn_radiation_source 'normal-focus sealed tube'
_diffrn_radiation_type MoK\a
_diffrn_radiation_wavelength 0.71073
_diffrn_reflns_av_R_equivalents 0.1133
_diffrn_reflns_av_sigmaI/netI 0.1069
_diffrn_reflns_limit_h_max 9
_diffrn_reflns_limit_h_min -12
_diffrn_reflns_limit_k_max 11
_diffrn_reflns_limit_k_min -12
_diffrn_reflns_limit_l_max 19
_diffrn_reflns_limit_l_min -19
_diffrn_reflns_number 7601
_diffrn_reflns_theta_full 24.99
_diffrn_reflns_theta_max 24.99
_diffrn_reflns_theta_min 2.59
_diffrn_standards_decay_% nil
_exptl_absorpt_coefficient_mu 1.060
_exptl_absorpt_correction_T_max 0.93
_exptl_absorpt_correction_T_min 0.63
_exptl_absorpt_correction_type multi-scan
_exptl_absorpt_process_details 'SADABS (Sheldrick, 1996)'
_exptl_crystal_colour yellow
_exptl_crystal_density_diffrn 1.695
_exptl_crystal_density_method 'not measured'
_exptl_crystal_description plate
_exptl_crystal_F_000 762
_exptl_crystal_size_max 0.20
_exptl_crystal_size_mid 0.14
_exptl_crystal_size_min 0.01
_refine_diff_density_max 0.619
_refine_diff_density_min -0.712
_refine_diff_density_rms 0.095
_refine_ls_extinction_coef 0.0019(7)
_refine_ls_extinction_expression Fc^*^=kFc[1+0.001xFc^2^\l^3^/sin(2\q)]^-1/4^
_refine_ls_extinction_method SHELXL
_refine_ls_goodness_of_fit_ref 1.006
_refine_ls_hydrogen_treatment mixed
_refine_ls_matrix_type full
_refine_ls_number_parameters 164
_refine_ls_number_reflns 1780
_refine_ls_number_restraints 1
_refine_ls_restrained_S_all 1.006
_refine_ls_R_factor_all 0.1248
_refine_ls_R_factor_gt 0.0561
_refine_ls_shift/su_max 0.001
_refine_ls_shift/su_mean 0.000
_refine_ls_structure_factor_coef Fsqd
_refine_ls_weighting_details 'calc w=1/[\s^2^(Fo^2^)+(0.0399P)^2^+0.0000P] where P=(Fo^2^+2Fc^2^)/3'
_refine_ls_weighting_scheme calc
_refine_ls_wR_factor_gt 0.0867
_refine_ls_wR_factor_ref 0.1048
_reflns_number_gt 1022
_reflns_number_total 1780
_reflns_threshold_expression >2sigma(I)
_cod_data_source_file b403749a.txt
_cod_data_source_block ft32
_cod_depositor_comments
;
The following automatic conversions were performed:
'_symmetry_cell_setting' value 'Trigonal' changed to 'trigonal' according
to '/home/saulius/struct/CIF-dictionaries/cif_core.dic' dictionary named
'cif_core.dic' version 2.4.1 from 2010-06-29.

Automatic conversion script
Id: cif_fix_enum 1527 2010-12-29 10:47:43Z saulius 
;
_cod_original_cell_volume 1502.3(3)
_cod_original_sg_symbol_H-M P-3
_cod_database_code 7014214

loop_
_symmetry_equiv_pos_as_xyz
'x, y, z'
'-y, x-y, z'
'-x+y, -x, z'
'-x, -y, -z'
'y, -x+y, -z'
'x-y, x, -z'

loop_
_atom_site_label
_atom_site_type_symbol
_atom_site_fract_x
_atom_site_fract_y
_atom_site_fract_z
_atom_site_U_iso_or_equiv
_atom_site_adp_type
_atom_site_occupancy
_atom_site_symmetry_multiplicity
_atom_site_calc_flag
_atom_site_refinement_flags
_atom_site_disorder_assembly
_atom_site_disorder_group
Ag1 Ag 0.0000 1.0000 0.0000 0.0428(4) Uani 1 6 d S . .
Ag2 Ag -0.3333 0.3333 0.30569(5) 0.0411(3) Uani 1 3 d S . .
N1 N -0.2044(7) 0.5543(7) 0.2088(4) 0.073(2) Uani 1 1 d . . .
C2 C -0.1214(10) 0.5678(9) 0.1435(5) 0.081(3) Uani 1 1 d . . .
H2A H -0.0852 0.5004 0.1377 0.097 Uiso 1 1 calc R . .
C3 C -0.0853(8) 0.6744(8) 0.0838(4) 0.0506(19) Uani 1 1 d . . .
H3A H -0.0290 0.6767 0.0368 0.061 Uiso 1 1 calc R . .
N4 N -0.1280(6) 0.7738(7) 0.0911(3) 0.0563(16) Uani 1 1 d . . .
C5 C -0.2087(8) 0.7628(8) 0.1601(4) 0.056(2) Uani 1 1 d . . .
H5A H -0.2405 0.8333 0.1677 0.067 Uiso 1 1 calc R . .
C6 C -0.2456(7) 0.6562(8) 0.2181(4) 0.0431(18) Uani 1 1 d . . .
C7 C -0.3345(7) 0.6437(8) 0.2944(4) 0.0496(18) Uani 1 1 d . . .
C8 C -0.3884(9) 0.7546(9) 0.3033(5) 0.077(2) Uani 1 1 d . . .
H8A H -0.4539 0.7285 0.3518 0.116 Uiso 1 1 calc R . .
H8B H -0.4433 0.7523 0.2533 0.116 Uiso 1 1 calc R . .
H8C H -0.3028 0.8548 0.3107 0.116 Uiso 1 1 calc R . .
N9 N -0.3610(5) 0.5410(6) 0.3447(3) 0.0413(13) Uani 1 1 d . . .
C10 C -0.4328(7) 0.5242(7) 0.4224(4) 0.0382(16) Uani 1 1 d . . .
C11 C -0.5628(7) 0.3924(8) 0.4397(4) 0.0454(17) Uani 1 1 d . . .
H11A H -0.6062 0.3173 0.3984 0.054 Uiso 1 1 calc R . .
C12 C -0.3708(7) 0.6302(7) 0.4838(4) 0.0457(17) Uani 1 1 d . . .
H12A H -0.2809 0.7202 0.4730 0.055 Uiso 1 1 calc R . .
B20 B 0.0000 1.0000 0.5862(6) 0.21(5) Uani 0.50 3 d SPD . .
F21 F 0.0000 1.0000 0.5000 0.241(13) Uani 1 6 d SD . .
F22 F -0.1389(10) 0.9111(10) 0.6280(7) 0.101(3) Uani 0.50 1 d P . .
B10 B -0.6667 0.6667 0.0836(17) 0.093(7) Uani 1 3 d S . .
F11 F -0.623(7) 0.604(7) 0.130(2) 0.23(2) Uani 0.47(4) 1 d P . 1
F12 F -0.790(3) 0.620(4) 0.0388(19) 0.20(2) Uani 0.47(4) 1 d P . 1
F13 F -0.767(13) 0.528(4) 0.099(5) 0.25(5) Uani 0.29(6) 1 d P . 2
F14 F -0.6667 0.6667 -0.004(3) 0.15(4) Uani 0.29(6) 3 d SP . 2

loop_
_atom_site_aniso_label
_atom_site_aniso_U_11
_atom_site_aniso_U_22
_atom_site_aniso_U_33
_atom_site_aniso_U_23
_atom_site_aniso_U_13
_atom_site_aniso_U_12
Ag1 0.0466(6) 0.0466(6) 0.0353(8) 0.000 0.000 0.0233(3)
Ag2 0.0428(4) 0.0428(4) 0.0377(6) 0.000 0.000 0.0214(2)
N1 0.098(5) 0.082(5) 0.062(4) 0.033(4) 0.041(4) 0.062(5)
C2 0.120(8) 0.095(7) 0.063(6) 0.042(5) 0.052(5) 0.081(6)
C3 0.058(5) 0.053(5) 0.044(5) 0.002(4) 0.012(4) 0.030(4)
N4 0.066(4) 0.065(4) 0.040(4) 0.016(3) 0.012(3) 0.034(4)
C5 0.079(6) 0.056(5) 0.050(5) 0.012(4) 0.014(4) 0.045(5)
C6 0.055(5) 0.052(5) 0.032(4) 0.011(3) 0.003(3) 0.034(4)
C7 0.051(5) 0.050(5) 0.046(4) 0.000(4) 0.008(3) 0.023(4)
C8 0.114(7) 0.088(6) 0.067(5) 0.020(4) 0.029(5) 0.078(6)
N9 0.047(3) 0.045(4) 0.032(3) 0.001(3) 0.006(3) 0.023(3)
C10 0.048(4) 0.044(4) 0.030(4) 0.001(3) 0.007(3) 0.029(4)
C11 0.049(5) 0.052(5) 0.035(4) -0.004(3) 0.000(3) 0.025(4)
C12 0.044(4) 0.039(4) 0.050(4) 0.007(3) 0.016(3) 0.018(4)
B20 0.017(15) 0.017(15) 0.61(15) 0.000 0.000 0.008(8)
F21 0.250(18) 0.250(18) 0.22(3) 0.000 0.000 0.125(9)
F22 0.062(6) 0.068(7) 0.182(10) 0.011(6) 0.006(6) 0.038(5)
B10 0.102(14) 0.102(14) 0.073(17) 0.000 0.000 0.051(7)
F11 0.25(5) 0.27(5) 0.24(3) 0.04(4) -0.09(4) 0.18(4)
F12 0.16(3) 0.23(4) 0.25(4) -0.09(3) -0.06(3) 0.12(3)
F13 0.31(10) 0.04(2) 0.28(6) 0.07(2) -0.05(6) 0.00(3)
F14 0.19(6) 0.19(6) 0.05(3) 0.000 0.000 0.10(3)

loop_
_atom_type_symbol
_atom_type_description
_atom_type_scat_dispersion_real
_atom_type_scat_dispersion_imag
_atom_type_scat_source
C C 0.0033 0.0016 'International Tables Vol C Tables 4.2.6.8 and 6.1.1.4'
H H 0.0000 0.0000 'International Tables Vol C Tables 4.2.6.8 and 6.1.1.4'
N N 0.0061 0.0033 'International Tables Vol C Tables 4.2.6.8 and 6.1.1.4'
B B 0.0013 0.0007 'International Tables Vol C Tables 4.2.6.8 and 6.1.1.4'
F F 0.0171 0.0103 'International Tables Vol C Tables 4.2.6.8 and 6.1.1.4'
Ag Ag -0.8971 1.1015 'International Tables Vol C Tables 4.2.6.8 and 6.1.1.4'

loop_
_geom_angle_atom_site_label_1
_geom_angle_atom_site_label_2
_geom_angle_atom_site_label_3
_geom_angle
_geom_angle_site_symmetry_1
_geom_angle_site_symmetry_3
_geom_angle_publ_flag
N4 Ag1 N4 180.0(4) 5_455 2_675 ?
N4 Ag1 N4 89.36(19) 5_455 4_575 ?
N4 Ag1 N4 90.64(19) 2_675 4_575 ?
N4 Ag1 N4 89.36(19) 5_455 6_665 ?
N4 Ag1 N4 90.64(19) 2_675 6_665 ?
N4 Ag1 N4 89.36(19) 4_575 6_665 ?
N4 Ag1 N4 90.64(19) 5_455 . ?
N4 Ag1 N4 89.36(19) 2_675 . ?
N4 Ag1 N4 180.0 4_575 . ?
N4 Ag1 N4 90.64(19) 6_665 . ?
N4 Ag1 N4 90.64(19) 5_455 3_465 ?
N4 Ag1 N4 89.36(19) 2_675 3_465 ?
N4 Ag1 N4 90.64(19) 4_575 3_465 ?
N4 Ag1 N4 180.000(1) 6_665 3_465 ?
N4 Ag1 N4 89.36(19) . 3_465 ?
N9 Ag2 N9 113.38(10) 3_455 2_565 ?
N9 Ag2 N9 113.38(10) 3_455 . ?
N9 Ag2 N9 113.38(10) 2_565 . ?
N9 Ag2 N1 66.02(19) 3_455 3_455 ?
N9 Ag2 N1 90.43(19) 2_565 3_455 ?
N9 Ag2 N1 152.0(2) . 3_455 ?
N9 Ag2 N1 152.0(2) 3_455 2_565 ?
N9 Ag2 N1 66.02(19) 2_565 2_565 ?
N9 Ag2 N1 90.43(19) . 2_565 ?
N1 Ag2 N1 86.1(2) 3_455 2_565 ?
N9 Ag2 N1 90.4(2) 3_455 . ?
N9 Ag2 N1 152.0(2) 2_565 . ?
N9 Ag2 N1 66.02(19) . . ?
N1 Ag2 N1 86.1(2) 3_455 . ?
N1 Ag2 N1 86.1(2) 2_565 . ?
C2 N1 C6 117.1(6) . . ?
C2 N1 Ag2 127.4(5) . . ?
C6 N1 Ag2 114.6(4) . . ?
N1 C2 C3 123.0(7) . . ?
N4 C3 C2 120.5(7) . . ?
C3 N4 C5 116.1(6) . . ?
C3 N4 Ag1 116.9(4) . . ?
C5 N4 Ag1 124.8(5) . . ?
C6 C5 N4 123.0(7) . . ?
N1 C6 C5 120.1(6) . . ?
N1 C6 C7 116.7(6) . . ?
C5 C6 C7 123.2(7) . . ?
N9 C7 C6 117.7(6) . . ?
N9 C7 C8 125.1(6) . . ?
C6 C7 C8 117.1(6) . . ?
C7 N9 C10 123.5(6) . . ?
C7 N9 Ag2 121.4(4) . . ?
C10 N9 Ag2 114.3(4) . . ?
C12 C10 C11 118.7(6) . . ?
C12 C10 N9 121.8(6) . . ?
C11 C10 N9 119.3(6) . . ?
C12 C11 C10 120.4(6) 4_466 . ?
C11 C12 C10 120.9(6) 4_466 . ?
F21 B20 F22 118.0(6) . 3_465 ?
F21 B20 F22 118.0(6) . . ?
F22 B20 F22 99.7(7) 3_465 . ?
F21 B20 F22 118.0(6) . 2_675 ?
F22 B20 F22 99.7(7) 3_465 2_675 ?
F22 B20 F22 99.7(7) . 2_675 ?
B20 F21 B20 180.000(3) 4_576 . ?
F11 B10 F11 86(3) 2_575 3_355 ?
F11 B10 F11 86(3) 2_575 . ?
F11 B10 F11 86(3) 3_355 . ?
F11 B10 F13 53(4) 2_575 3_355 ?
F11 B10 F13 67(4) 3_355 3_355 ?
F11 B10 F13 131(4) . 3_355 ?
F11 B10 F13 131(4) 2_575 . ?
F11 B10 F13 53(4) 3_355 . ?
F11 B10 F13 67(4) . . ?
F13 B10 F13 117(2) 3_355 . ?
F11 B10 F13 67(4) 2_575 2_575 ?
F11 B10 F13 131(4) 3_355 2_575 ?
F11 B10 F13 53(4) . 2_575 ?
F13 B10 F13 117(2) 3_355 2_575 ?
F13 B10 F13 117(2) . 2_575 ?
F11 B10 F12 130(3) 2_575 . ?
F11 B10 F12 70.5(18) 3_355 . ?
F11 B10 F12 133(4) . . ?
F13 B10 F12 77(5) 3_355 . ?
F13 B10 F12 67(4) . . ?
F13 B10 F12 157(4) 2_575 . ?
F11 B10 F12 70.5(18) 2_575 3_355 ?
F11 B10 F12 133(4) 3_355 3_355 ?
F11 B10 F12 130(3) . 3_355 ?
F13 B10 F12 67(4) 3_355 3_355 ?
F13 B10 F12 157(4) . 3_355 ?
F13 B10 F12 77(5) 2_575 3_355 ?
F12 B10 F12 94(2) . 3_355 ?
F11 B10 F12 133(4) 2_575 2_575 ?
F11 B10 F12 130(3) 3_355 2_575 ?
F11 B10 F12 70.5(18) . 2_575 ?
F13 B10 F12 157(4) 3_355 2_575 ?
F13 B10 F12 77(5) . 2_575 ?
F13 B10 F12 67(4) 2_575 2_575 ?
F12 B10 F12 94(2) . 2_575 ?
F12 B10 F12 94(2) 3_355 2_575 ?
F11 B10 F14 128(2) 2_575 . ?
F11 B10 F14 128(2) 3_355 . ?
F11 B10 F14 128(2) . . ?
F13 B10 F14 101(3) 3_355 . ?
F13 B10 F14 101(3) . . ?
F13 B10 F14 101(3) 2_575 . ?
F12 B10 F14 57.3(18) . . ?
F12 B10 F14 57.3(18) 3_355 . ?
F12 B10 F14 57.3(18) 2_575 . ?
B10 F11 F12 58.7(14) . 2_575 ?
B10 F11 F11 46.8(16) . 2_575 ?
F12 F11 F11 97(2) 2_575 2_575 ?
B10 F11 F11 46.8(16) . 3_355 ?
F12 F11 F11 95(2) 2_575 3_355 ?
F11 F11 F11 60.000(6) 2_575 3_355 ?
B10 F12 F11 50.8(13) . 3_355 ?

loop_
_geom_bond_atom_site_label_1
_geom_bond_atom_site_label_2
_geom_bond_distance
_geom_bond_site_symmetry_2
_geom_bond_publ_flag
Ag1 N4 2.511(5) 5_455 ?
Ag1 N4 2.511(5) 2_675 ?
Ag1 N4 2.511(5) 4_575 ?
Ag1 N4 2.511(5) 6_665 ?
Ag1 N4 2.511(5) . ?
Ag1 N4 2.511(5) 3_465 ?
Ag2 N9 2.397(5) 3_455 ?
Ag2 N9 2.397(5) 2_565 ?
Ag2 N9 2.397(5) . ?
Ag2 N1 2.533(6) 3_455 ?
Ag2 N1 2.533(6) 2_565 ?
Ag2 N1 2.533(6) . ?
N1 C2 1.322(8) . ?
N1 C6 1.333(8) . ?
C2 C3 1.369(9) . ?
C3 N4 1.317(8) . ?
N4 C5 1.361(8) . ?
C5 C6 1.349(8) . ?
C6 C7 1.502(9) . ?
C7 N9 1.255(8) . ?
C7 C8 1.518(9) . ?
N9 C10 1.422(7) . ?
C10 C12 1.375(8) . ?
C10 C11 1.387(8) . ?
C11 C12 1.373(8) 4_466 ?
C12 C11 1.373(8) 4_466 ?
B20 F21 1.388(10) . ?
B20 F22 1.433(11) 3_465 ?
B20 F22 1.433(11) . ?
B20 F22 1.433(11) 2_675 ?
F21 B20 1.388(10) 4_576 ?
B10 F11 1.21(2) 2_575 ?
B10 F11 1.21(2) 3_355 ?
B10 F11 1.21(2) . ?
B10 F13 1.31(4) 3_355 ?
B10 F13 1.31(4) . ?
B10 F13 1.31(4) 2_575 ?
B10 F12 1.33(2) . ?
B10 F12 1.33(2) 3_355 ?
B10 F12 1.33(2) 2_575 ?
B10 F14 1.42(5) . ?
F11 F12 1.47(4) 2_575 ?
F11 F11 1.66(5) 2_575 ?
F11 F11 1.66(5) 3_355 ?
F12 F11 1.47(4) 3_355 ?

loop_
_geom_hbond_atom_site_label_D
_geom_hbond_atom_site_label_H
_geom_hbond_atom_site_label_A
_geom_hbond_distance_DH
_geom_hbond_distance_HA
_geom_hbond_distance_DA
_geom_hbond_angle_DHA
_geom_hbond_site_symmetry_A
C12 H12A F21 0.95 2.94 3.853(7) 161.0 .
C2 H2A F13 0.95 3.23 3.96(14) 135.8 1_655
C3 H3A F12 0.95 2.81 3.45(3) 125.5 1_655
C11 H11A F22 0.95 2.56 3.309(12) 136.4 4_466
C12 H12A F22 0.95 2.65 3.477(11) 145.8 6_666
